data_7061624
loop_
_publ_author_name
'Zhang, Lei'
'Quan, Wei'
'Liu, Ren-Ming'
'Tian, You-Ping'
'Pan, Bo-Wen'
'Liu, Xiong-Li'

_publ_section_title
;
 Diastereoselective construction of a library of structural
 bispiro[butyrolactone/valerolactone--pyrrolidine--indanedione] hybrids
 via 1,3-dipolar cycloaddition reactions
;
_journal_issue 25
_journal_name_full 'New Journal of Chemistry'
_journal_page_first 11975
_journal_page_last 11979
_journal_paper_doi 10.1039/D2NJ01571D
_journal_volume 46
_journal_year 2022
_chemical_absolute_configuration ad
_chemical_formula_moiety 'C28 H29 N O4'
_chemical_formula_sum 'C28 H29 N O4'
_chemical_formula_weight 443.52
_space_group_crystal_system tetragonal
_space_group_IT_number 92
_space_group_name_Hall 'P 4abw 2nw'
_space_group_name_H-M_alt 'P 41 21 2'
_atom_sites_solution_hydrogens mixed
_atom_sites_solution_primary direct
_audit_creation_date 2022-05-20
_audit_creation_method
;
Olex2 1.5-beta
(compiled 2021.12.09 svn.r5202d8cf for OlexSys, GUI svn.r6439)
;
_audit_update_record
;
2022-05-21 deposited with the CCDC.	2022-05-30 downloaded from the CCDC.
;
_cell_angle_alpha 90
_cell_angle_beta 90
_cell_angle_gamma 90
_cell_formula_units_Z 8
_cell_length_a 8.1259(2)
_cell_length_b 8.1259(2)
_cell_length_c 67.712(2)
_cell_measurement_reflns_used 9665
_cell_measurement_temperature 169.99(10)
_cell_measurement_theta_max 73.9090
_cell_measurement_theta_min 2.5890
_cell_volume 4471.0(2)
_computing_cell_refinement 'CrysAlisPro 1.171.38.43f (Rigaku OD, 2015)'
_computing_data_collection 'CrysAlisPro 1.171.38.43f (Rigaku OD, 2015)'
_computing_data_reduction 'CrysAlisPro 1.171.38.43f (Rigaku OD, 2015)'
_computing_molecular_graphics 'Olex2 1.5-beta (Dolomanov et al., 2009)'
_computing_publication_material 'Olex2 1.5-beta (Dolomanov et al., 2009)'
_computing_structure_refinement 'SHELXL 2017/1 (Sheldrick, 2015)'
_computing_structure_solution 'SHELXS  (Sheldrick, 2008)'
_diffrn_ambient_temperature 169.99(10)
_diffrn_detector_area_resol_mean 10.5368
_diffrn_detector_type AtlasS2
_diffrn_measured_fraction_theta_full 1.000
_diffrn_measured_fraction_theta_max 0.976
_diffrn_measurement_details
;
List of Runs (angles in degrees, time in seconds):

  # Type    Start    End  Width  t~exp~   \w     \q     \k     \f   Frames
#--------------------------------------------------------------------------
  1  \w    -69.00  31.50   0.75    0.75    --  -40.73  57.00   0.00  134
  2  \w    -25.00  25.25   0.75    0.75    --  -40.73  38.00-180.00   67
  3  \w     58.00  84.25   0.75    0.75    --   40.73-125.00  30.00   35
  4  \w     42.00  78.00   0.75    0.75    --   40.73 -99.00 120.00   48
  5  \w     96.00 131.25   0.75    0.75    --  107.58 -45.00 150.00   47
  6  \w     84.00 166.50   0.75    0.75    --  107.58  30.00 150.00  110
  7  \w     66.00 129.00   0.75    0.75    --  107.58 -77.00 -30.00   84
  8  \w     68.00 131.00   0.75    0.75    --  107.58 -61.00-180.00   84
  9  \w     40.00 106.00   0.75    0.75    --  107.58 -45.00 -60.00   88
 10  \w     42.00 127.50   0.75    0.75    --  107.58 -61.00  60.00  114
 11  \w     92.00 120.50   0.75    0.75    --  107.58-125.00 120.00   38
 12  \w     36.00  83.25   0.75    0.75    --  107.58 -45.00 150.00   63
 13  \w     34.00 168.25   0.75    0.75    --  107.58   0.00 120.00  179
 14  \w     40.00  65.50   0.75    0.75    --  107.58-125.00 120.00   34
 15  \w     34.00 118.00   0.75    0.75    --  107.58-125.00   0.00  112
 16  \w     41.00 101.00   0.75    0.75    --  107.58 -95.00-180.00   80
 17  \w    -64.00   4.25   0.75    0.75    --  -40.73  38.00 150.00   91
 18  \w   -107.00 -21.50   0.75    0.75    --  -40.73 -57.00-150.00  114
;
_diffrn_measurement_device 'four-circle diffractometer'
_diffrn_measurement_device_type 'SuperNova, Dual, Cu at zero, AtlasS2'
_diffrn_measurement_method '\w scans'
_diffrn_radiation_type CuK\a
_diffrn_radiation_wavelength 1.54184
_diffrn_reflns_av_R_equivalents 0.0628
_diffrn_reflns_av_unetI/netI 0.0316
_diffrn_reflns_Laue_measured_fraction_full 1.000
_diffrn_reflns_Laue_measured_fraction_max 0.976
_diffrn_reflns_limit_h_max 9
_diffrn_reflns_limit_h_min -6
_diffrn_reflns_limit_k_max 9
_diffrn_reflns_limit_k_min -9
_diffrn_reflns_limit_l_max 78
_diffrn_reflns_limit_l_min -84
_diffrn_reflns_number 30219
_diffrn_reflns_point_group_measured_fraction_full 1.000
_diffrn_reflns_point_group_measured_fraction_max 0.973
_diffrn_reflns_theta_full 67.684
_diffrn_reflns_theta_max 75.293
_diffrn_reflns_theta_min 2.610
_exptl_absorpt_coefficient_mu 0.702
_exptl_absorpt_correction_T_max 1.00000
_exptl_absorpt_correction_T_min 0.93564
_exptl_absorpt_correction_type multi-scan
_exptl_absorpt_process_details
;
CrysAlisPro 1.171.38.43f (Rigaku Oxford Diffraction, 2015)
Empirical absorption correction using spherical harmonics,
 implemented in SCALE3 ABSPACK scaling algorithm.
;
_exptl_crystal_colour yellow
_exptl_crystal_colour_primary yellow
_exptl_crystal_density_diffrn 1.318
_exptl_crystal_description block
_exptl_crystal_F_000 1888
_exptl_crystal_size_max 0.15
_exptl_crystal_size_mid 0.13
_exptl_crystal_size_min 0.102
_refine_diff_density_max 0.264
_refine_diff_density_min -0.239
_refine_diff_density_rms 0.052
_refine_ls_abs_structure_details
;
 Flack x determined using 1431 quotients [(I+)-(I-)]/[(I+)+(I-)]
 (Parsons, Flack and Wagner, Acta Cryst. B69 (2013) 249-259).
;
_refine_ls_abs_structure_Flack -0.05(11)
_refine_ls_extinction_coef 0.00108(7)
_refine_ls_extinction_expression Fc^*^=kFc[1+0.001xFc^2^\l^3^/sin(2\q)]^-1/4^
_refine_ls_extinction_method 'SHELXL-2017/1 (Sheldrick 2017)'
_refine_ls_goodness_of_fit_ref 1.241
_refine_ls_hydrogen_treatment mixed
_refine_ls_matrix_type full
_refine_ls_number_parameters 315
_refine_ls_number_reflns 4505
_refine_ls_number_restraints 0
_refine_ls_restrained_S_all 1.241
_refine_ls_R_factor_all 0.0638
_refine_ls_R_factor_gt 0.0614
_refine_ls_shift/su_max 0.000
_refine_ls_shift/su_mean 0.000
_refine_ls_structure_factor_coef Fsqd
_refine_ls_weighting_details 'w=1/[\s^2^(Fo^2^)+(0.0097P)^2^+4.5898P] where P=(Fo^2^+2Fc^2^)/3'
_refine_ls_weighting_scheme calc
_refine_ls_wR_factor_gt 0.1119
_refine_ls_wR_factor_ref 0.1129
_reflns_Friedel_coverage 0.600
_reflns_Friedel_fraction_full 1.000
_reflns_Friedel_fraction_max 0.968
_reflns_number_gt 4302
_reflns_number_total 4505
_reflns_threshold_expression 'I > 2\s(I)'
_cod_data_source_file d2nj01571d2.cif
_cod_data_source_block 4ea
_cod_original_cell_volume 4471.0(3)
_cod_database_code 7061624
_shelx_shelxl_version_number 2017/1
_shelx_space_group_comment
;
The symmetry employed for this shelxl refinement is uniquely defined
by the following loop, which should always be used as a source of
symmetry information in preference to the above space-group names.
They are only intended as comments.
;
_olex2_refinement_description
;
1. Fixed Uiso
 At 1.2 times of:
  All C(H) groups, All C(H,H) groups
2.a Ternary CH refined with riding coordinates:
 C12(H12), C17(H17), C18(H18), C23(H23), C24(H24)
2.b Secondary CH2 refined with riding coordinates:
 C11(H11A,H11B), C13(H13A,H13B), C14(H14A,H14B), C15(H15A,H15B), C19(H19A,
 H19B), C20(H20A,H20B), C26(H26A,H26B), C27(H27A,H27B)
2.c Aromatic/amide H refined with riding coordinates:
 C2(H2), C3(H3), C4(H4), C5(H5)
;
_olex2_submission_special_instructions 'No special instructions were received'
_oxdiff_exptl_absorpt_empirical_details
;
Empirical correction (ABSPACK) includes:
- Absorption correction using spherical harmonics
- Frame scaling
;

loop_
_space_group_symop_operation_xyz
'x, y, z'
'-x, -y, z+1/2'
'-y+1/2, x+1/2, z+1/4'
'y+1/2, -x+1/2, z+3/4'
'-x+1/2, y+1/2, -z+1/4'
'x+1/2, -y+1/2, -z+3/4'
'y, x, -z'
'-y, -x, -z+1/2'

loop_
_atom_site_label
_atom_site_type_symbol
_atom_site_fract_x
_atom_site_fract_y
_atom_site_fract_z
_atom_site_U_iso_or_equiv
_atom_site_adp_type
_atom_site_occupancy
_atom_site_site_symmetry_order
_atom_site_calc_flag
_atom_site_refinement_flags_posn
_atom_site_refinement_flags_adp
_atom_site_refinement_flags_occupancy
_atom_site_disorder_assembly
_atom_site_disorder_group
O1 O 0.6577(3) 0.5591(3) 0.26439(3) 0.0305(6) Uani 1 1 d . . . . .
O2 O 0.3439(4) 0.8535(3) 0.31084(4) 0.0344(6) Uani 1 1 d . . . . .
O3 O 0.8159(3) 0.5045(3) 0.30483(4) 0.0317(6) Uani 1 1 d . . . . .
O4 O 0.8986(3) 0.6903(3) 0.32694(3) 0.0275(6) Uani 1 1 d . . . . .
N1 N 0.5604(4) 0.9017(4) 0.27655(4) 0.0247(7) Uani 1 1 d . . . . .
C1 C 0.4565(4) 0.4792(4) 0.28863(5) 0.0227(7) Uani 1 1 d . . . . .
C2 C 0.4262(5) 0.3140(4) 0.28525(5) 0.0267(8) Uani 1 1 d . . . . .
H2 H 0.485353 0.255915 0.275770 0.032 Uiso 1 1 calc R U . . .
C3 C 0.3048(5) 0.2371(5) 0.29643(5) 0.0311(8) Uani 1 1 d . . . . .
H3 H 0.283592 0.125639 0.294611 0.037 Uiso 1 1 calc R U . . .
C4 C 0.2144(5) 0.3259(5) 0.31036(5) 0.0325(9) Uani 1 1 d . . . . .
H4 H 0.134655 0.271823 0.317767 0.039 Uiso 1 1 calc R U . . .
C5 C 0.2403(5) 0.4914(5) 0.31343(5) 0.0279(8) Uani 1 1 d . . . . .
H5 H 0.177524 0.550493 0.322470 0.033 Uiso 1 1 calc R U . . .
C6 C 0.3643(4) 0.5668(4) 0.30246(5) 0.0221(7) Uani 1 1 d . . . . .
C7 C 0.4157(5) 0.7410(4) 0.30252(5) 0.0238(7) Uani 1 1 d . . . . .
C8 C 0.5705(4) 0.7596(4) 0.28956(5) 0.0221(7) Uani 1 1 d . . . . .
C9 C 0.5763(4) 0.5893(4) 0.27895(5) 0.0236(7) Uani 1 1 d . . . . .
C10 C 0.7318(4) 0.7938(4) 0.30130(5) 0.0208(7) Uani 1 1 d . . . . .
C11 C 0.8438(5) 0.8598(5) 0.28447(5) 0.0267(8) Uani 1 1 d . . . . .
H11A H 0.928744 0.931290 0.289735 0.032 Uiso 1 1 calc R U . . .
H11B H 0.895706 0.769707 0.277438 0.032 Uiso 1 1 calc R U . . .
C12 C 0.7280(5) 0.9556(4) 0.27082(5) 0.0247(8) Uani 1 1 d . . . . .
H12 H 0.739840 1.073859 0.273290 0.030 Uiso 1 1 calc R U . . .
C13 C 0.7386(5) 0.9223(5) 0.24862(5) 0.0333(9) Uani 1 1 d . . . . .
H13A H 0.816078 0.996100 0.242260 0.040 Uiso 1 1 calc R U . . .
H13B H 0.770655 0.809433 0.245979 0.040 Uiso 1 1 calc R U . . .
C14 C 0.5628(5) 0.9556(5) 0.24179(5) 0.0347(10) Uani 1 1 d . . . . .
H14A H 0.539450 0.898721 0.229513 0.042 Uiso 1 1 calc R U . . .
H14B H 0.544317 1.072549 0.239929 0.042 Uiso 1 1 calc R U . . .
C15 C 0.4567(5) 0.8886(5) 0.25861(5) 0.0337(9) Uani 1 1 d . . . . .
H15A H 0.357085 0.953196 0.260061 0.040 Uiso 1 1 calc R U . . .
H15B H 0.426632 0.774937 0.256146 0.040 Uiso 1 1 calc R U . . .
C16 C 0.8136(4) 0.6446(4) 0.31050(5) 0.0239(7) Uani 1 1 d . . . . .
C17 C 0.8688(5) 0.8645(4) 0.33139(5) 0.0236(7) Uani 1 1 d . . . . .
H17 H 0.962254 0.929815 0.326688 0.028 Uiso 1 1 calc R U . . .
C18 C 0.7159(5) 0.9096(4) 0.31941(5) 0.0231(7) Uani 1 1 d . . . . .
H18 H 0.618659 0.876022 0.326967 0.028 Uiso 1 1 calc R U . . .
C19 C 0.7014(5) 1.0930(5) 0.31507(5) 0.0292(8) Uani 1 1 d . . . . .
H19A H 0.619345 1.108834 0.304839 0.035 Uiso 1 1 calc R U . . .
H19B H 0.805832 1.131926 0.309941 0.035 Uiso 1 1 calc R U . . .
C20 C 0.6543(5) 1.1982(5) 0.33299(5) 0.0312(9) Uani 1 1 d . . . . .
H20A H 0.653604 1.313031 0.329065 0.037 Uiso 1 1 calc R U . . .
H20B H 0.543442 1.169539 0.337030 0.037 Uiso 1 1 calc R U . . .
C21 C 0.7683(5) 1.1784(4) 0.35054(5) 0.0274(8) Uani 1 1 d . . . . .
C22 C 0.8791(6) 1.2906(5) 0.35505(6) 0.0377(10) Uani 1 1 d . . . . .
H22A H 0.894(6) 1.393(6) 0.3471(7) 0.052(14) Uiso 1 1 d . . . . .
H22B H 0.958(6) 1.280(6) 0.3669(7) 0.058(15) Uiso 1 1 d . . . . .
C23 C 0.7453(5) 1.0197(5) 0.36192(5) 0.0276(8) Uani 1 1 d . . . . .
H23 H 0.629909 0.985453 0.360990 0.033 Uiso 1 1 calc R U . . .
C24 C 0.8571(5) 0.8796(5) 0.35376(5) 0.0271(8) Uani 1 1 d . . . . .
H24 H 0.811779 0.775582 0.358663 0.033 Uiso 1 1 calc R U . . .
C25 C 1.0169(5) 0.9076(5) 0.36453(5) 0.0303(9) Uani 1 1 d . . . . .
C26 C 0.9729(6) 0.9597(6) 0.38531(5) 0.0401(11) Uani 1 1 d . . . . .
H26A H 1.047478 1.044515 0.389952 0.048 Uiso 1 1 calc R U . . .
H26B H 0.978417 0.866724 0.394265 0.048 Uiso 1 1 calc R U . . .
C27 C 0.7964(6) 1.0261(5) 0.38401(5) 0.0364(10) Uani 1 1 d . . . . .
H27A H 0.791836 1.138294 0.388860 0.044 Uiso 1 1 calc R U . . .
H27B H 0.722842 0.958951 0.391902 0.044 Uiso 1 1 calc R U . . .
C28 C 1.1667(6) 0.9039(6) 0.35712(6) 0.0377(10) Uani 1 1 d . . . . .
H28A H 1.188(5) 0.866(5) 0.3429(6) 0.039(12) Uiso 1 1 d . . . . .
H28B H 1.266(6) 0.934(6) 0.3651(7) 0.059(15) Uiso 1 1 d . . . . .

loop_
_atom_site_aniso_label
_atom_site_aniso_U_11
_atom_site_aniso_U_22
_atom_site_aniso_U_33
_atom_site_aniso_U_23
_atom_site_aniso_U_13
_atom_site_aniso_U_12
O1 0.0304(15) 0.0320(16) 0.0292(12) -0.0101(11) 0.0048(11) -0.0024(12)
O2 0.0369(16) 0.0265(14) 0.0397(14) -0.0062(12) 0.0089(12) 0.0049(12)
O3 0.0354(16) 0.0215(14) 0.0380(13) -0.0066(11) -0.0048(11) 0.0031(11)
O4 0.0330(15) 0.0227(14) 0.0269(12) -0.0051(10) -0.0072(10) 0.0075(11)
N1 0.0274(17) 0.0234(17) 0.0232(13) 0.0006(12) -0.0034(12) -0.0018(13)
C1 0.0210(19) 0.0230(19) 0.0240(16) -0.0026(13) -0.0043(13) 0.0071(14)
C2 0.028(2) 0.0216(19) 0.0305(17) -0.0035(14) -0.0063(15) 0.0016(16)
C3 0.035(2) 0.0191(19) 0.0392(19) 0.0011(15) -0.0074(16) -0.0037(16)
C4 0.031(2) 0.033(2) 0.0341(19) 0.0063(16) -0.0017(16) -0.0061(17)
C5 0.029(2) 0.028(2) 0.0265(17) 0.0012(14) 0.0006(15) 0.0016(16)
C6 0.0185(18) 0.0228(19) 0.0251(16) -0.0020(13) -0.0024(13) 0.0039(14)
C7 0.0257(19) 0.0227(19) 0.0229(15) -0.0034(14) -0.0006(14) 0.0026(15)
C8 0.0255(19) 0.0188(18) 0.0221(15) -0.0032(13) 0.0009(14) 0.0012(14)
C9 0.0237(19) 0.0241(19) 0.0231(15) -0.0046(14) -0.0025(14) 0.0013(15)
C10 0.0203(18) 0.0213(18) 0.0207(15) -0.0021(13) -0.0006(13) 0.0013(14)
C11 0.028(2) 0.0273(19) 0.0244(16) -0.0038(14) 0.0021(14) -0.0014(16)
C12 0.030(2) 0.0201(19) 0.0244(16) -0.0015(13) -0.0003(14) -0.0037(15)
C13 0.046(3) 0.032(2) 0.0226(17) 0.0012(15) 0.0032(17) -0.0042(18)
C14 0.048(3) 0.031(2) 0.0258(17) 0.0007(15) -0.0036(17) 0.0078(19)
C15 0.036(2) 0.035(2) 0.0298(18) -0.0006(16) -0.0110(16) 0.0024(17)
C16 0.0227(19) 0.0234(18) 0.0256(16) -0.0024(14) 0.0003(14) -0.0019(14)
C17 0.0263(19) 0.0219(18) 0.0226(16) -0.0014(13) -0.0019(14) -0.0003(14)
C18 0.0245(19) 0.0230(18) 0.0219(16) -0.0033(13) -0.0015(13) 0.0012(15)
C19 0.039(2) 0.025(2) 0.0238(16) -0.0028(14) -0.0044(15) 0.0047(16)
C20 0.040(2) 0.023(2) 0.0303(18) -0.0062(15) -0.0048(16) 0.0049(17)
C21 0.032(2) 0.023(2) 0.0266(17) -0.0050(14) 0.0002(15) 0.0068(16)
C22 0.048(3) 0.027(2) 0.038(2) -0.0059(17) -0.0025(19) -0.0030(19)
C23 0.030(2) 0.029(2) 0.0236(16) -0.0034(14) 0.0005(15) -0.0011(16)
C24 0.033(2) 0.026(2) 0.0217(16) 0.0010(14) -0.0022(14) -0.0011(16)
C25 0.039(2) 0.028(2) 0.0238(17) -0.0026(15) -0.0073(16) 0.0030(17)
C26 0.047(3) 0.049(3) 0.0242(18) -0.0044(17) -0.0071(17) -0.002(2)
C27 0.049(3) 0.038(2) 0.0219(17) -0.0049(16) 0.0010(17) -0.001(2)
C28 0.035(2) 0.045(3) 0.034(2) -0.0013(18) -0.0081(18) 0.005(2)

loop_
_atom_type_symbol
_atom_type_description
_atom_type_scat_dispersion_real
_atom_type_scat_dispersion_imag
_atom_type_scat_source
C C 0.0181 0.0091 'International Tables Vol C Tables 4.2.6.8 and 6.1.1.4'
H H 0.0000 0.0000 'International Tables Vol C Tables 4.2.6.8 and 6.1.1.4'
N N 0.0311 0.0180 'International Tables Vol C Tables 4.2.6.8 and 6.1.1.4'
O O 0.0492 0.0322 'International Tables Vol C Tables 4.2.6.8 and 6.1.1.4'

loop_
_geom_angle_atom_site_label_1
_geom_angle_atom_site_label_2
_geom_angle_atom_site_label_3
_geom_angle
_geom_angle_site_symmetry_1
_geom_angle_site_symmetry_3
_geom_angle_publ_flag
C16 O4 C17 110.3(3) . . ?
C8 N1 C12 110.0(3) . . ?
C8 N1 C15 118.1(3) . . ?
C12 N1 C15 109.2(3) . . ?
C2 C1 C6 120.7(4) . . ?
C2 C1 C9 129.2(3) . . ?
C6 C1 C9 110.1(3) . . ?
C1 C2 H2 120.9 . . ?
C1 C2 C3 118.1(3) . . ?
C3 C2 H2 120.9 . . ?
C2 C3 H3 119.7 . . ?
C2 C3 C4 120.6(4) . . ?
C4 C3 H3 119.7 . . ?
C3 C4 H4 119.1 . . ?
C5 C4 C3 121.8(4) . . ?
C5 C4 H4 119.1 . . ?
C4 C5 H5 121.3 . . ?
C4 C5 C6 117.3(3) . . ?
C6 C5 H5 121.3 . . ?
C1 C6 C5 121.5(3) . . ?
C1 C6 C7 109.9(3) . . ?
C5 C6 C7 128.6(3) . . ?
O2 C7 C6 125.7(3) . . ?
O2 C7 C8 125.4(3) . . ?
C6 C7 C8 108.8(3) . . ?
N1 C8 C7 112.1(3) . . ?
N1 C8 C9 115.3(3) . . ?
N1 C8 C10 102.4(3) . . ?
C7 C8 C9 101.5(3) . . ?
C7 C8 C10 114.4(3) . . ?
C10 C8 C9 111.6(3) . . ?
O1 C9 C1 126.8(3) . . ?
O1 C9 C8 124.8(3) . . ?
C1 C9 C8 108.3(3) . . ?
C11 C10 C8 100.4(3) . . ?
C16 C10 C8 115.8(3) . . ?
C16 C10 C11 108.7(3) . . ?
C16 C10 C18 101.3(3) . . ?
C18 C10 C8 116.2(3) . . ?
C18 C10 C11 114.8(3) . . ?
C10 C11 H11A 110.8 . . ?
C10 C11 H11B 110.8 . . ?
H11A C11 H11B 108.8 . . ?
C12 C11 C10 105.0(3) . . ?
C12 C11 H11A 110.8 . . ?
C12 C11 H11B 110.8 . . ?
N1 C12 C11 104.9(3) . . ?
N1 C12 H12 109.6 . . ?
N1 C12 C13 104.9(3) . . ?
C11 C12 H12 109.6 . . ?
C13 C12 C11 117.9(3) . . ?
C13 C12 H12 109.6 . . ?
C12 C13 H13A 111.3 . . ?
C12 C13 H13B 111.3 . . ?
H13A C13 H13B 109.2 . . ?
C14 C13 C12 102.3(3) . . ?
C14 C13 H13A 111.3 . . ?
C14 C13 H13B 111.3 . . ?
C13 C14 H14A 111.0 . . ?
C13 C14 H14B 111.0 . . ?
C13 C14 C15 103.8(3) . . ?
H14A C14 H14B 109.0 . . ?
C15 C14 H14A 111.0 . . ?
C15 C14 H14B 111.0 . . ?
N1 C15 C14 105.3(3) . . ?
N1 C15 H15A 110.7 . . ?
N1 C15 H15B 110.7 . . ?
C14 C15 H15A 110.7 . . ?
C14 C15 H15B 110.7 . . ?
H15A C15 H15B 108.8 . . ?
O3 C16 O4 120.7(3) . . ?
O3 C16 C10 129.3(3) . . ?
O4 C16 C10 109.9(3) . . ?
O4 C17 H17 109.1 . . ?
O4 C17 C18 104.9(3) . . ?
O4 C17 C24 107.0(3) . . ?
C18 C17 H17 109.1 . . ?
C24 C17 H17 109.1 . . ?
C24 C17 C18 117.3(3) . . ?
C10 C18 H18 108.1 . . ?
C17 C18 C10 101.9(3) . . ?
C17 C18 H18 108.1 . . ?
C19 C18 C10 116.6(3) . . ?
C19 C18 C17 113.6(3) . . ?
C19 C18 H18 108.1 . . ?
C18 C19 H19A 108.7 . . ?
C18 C19 H19B 108.7 . . ?
C18 C19 C20 114.3(3) . . ?
H19A C19 H19B 107.6 . . ?
C20 C19 H19A 108.7 . . ?
C20 C19 H19B 108.7 . . ?
C19 C20 H20A 108.7 . . ?
C19 C20 H20B 108.7 . . ?
H20A C20 H20B 107.6 . . ?
C21 C20 C19 114.1(3) . . ?
C21 C20 H20A 108.7 . . ?
C21 C20 H20B 108.7 . . ?
C22 C21 C20 121.7(4) . . ?
C22 C21 C23 123.8(4) . . ?
C23 C21 C20 114.5(3) . . ?
C21 C22 H22A 122(3) . . ?
C21 C22 H22B 123(3) . . ?
H22A C22 H22B 114(4) . . ?
C21 C23 H23 109.1 . . ?
C21 C23 C24 111.7(3) . . ?
C21 C23 C27 115.4(3) . . ?
C24 C23 H23 109.1 . . ?
C27 C23 H23 109.1 . . ?
C27 C23 C24 102.1(3) . . ?
C17 C24 C23 116.6(3) . . ?
C17 C24 H24 106.9 . . ?
C23 C24 H24 106.9 . . ?
C25 C24 C17 116.1(3) . . ?
C25 C24 C23 102.8(3) . . ?
C25 C24 H24 106.9 . . ?
C24 C25 C26 106.8(3) . . ?
C28 C25 C24 127.5(3) . . ?
C28 C25 C26 125.4(4) . . ?
C25 C26 H26A 110.7 . . ?
C25 C26 H26B 110.7 . . ?
C25 C26 C27 105.4(3) . . ?
H26A C26 H26B 108.8 . . ?
C27 C26 H26A 110.7 . . ?
C27 C26 H26B 110.7 . . ?
C23 C27 H27A 110.3 . . ?
C23 C27 H27B 110.3 . . ?
C26 C27 C23 107.1(3) . . ?
C26 C27 H27A 110.3 . . ?
C26 C27 H27B 110.3 . . ?
H27A C27 H27B 108.6 . . ?
C25 C28 H28A 121(2) . . ?
C25 C28 H28B 122(3) . . ?
H28A C28 H28B 116(4) . . ?

loop_
_geom_bond_atom_site_label_1
_geom_bond_atom_site_label_2
_geom_bond_distance
_geom_bond_site_symmetry_2
_geom_bond_publ_flag
O1 C9 1.213(4) . ?
O2 C7 1.222(4) . ?
O3 C16 1.202(4) . ?
O4 C16 1.362(4) . ?
O4 C17 1.468(4) . ?
N1 C8 1.455(4) . ?
N1 C12 1.482(5) . ?
N1 C15 1.482(4) . ?
C1 C2 1.385(5) . ?
C1 C6 1.394(5) . ?
C1 C9 1.476(5) . ?
C2 H2 0.9300 . ?
C2 C3 1.392(5) . ?
C3 H3 0.9300 . ?
C3 C4 1.396(5) . ?
C4 H4 0.9300 . ?
C4 C5 1.377(5) . ?
C5 H5 0.9300 . ?
C5 C6 1.394(5) . ?
C6 C7 1.476(5) . ?
C7 C8 1.541(5) . ?
C8 C9 1.560(5) . ?
C8 C10 1.558(5) . ?
C10 C11 1.554(5) . ?
C10 C16 1.516(5) . ?
C10 C18 1.551(4) . ?
C11 H11A 0.9700 . ?
C11 H11B 0.9700 . ?
C11 C12 1.532(5) . ?
C12 H12 0.9800 . ?
C12 C13 1.530(4) . ?
C13 H13A 0.9700 . ?
C13 H13B 0.9700 . ?
C13 C14 1.526(6) . ?
C14 H14A 0.9700 . ?
C14 H14B 0.9700 . ?
C14 C15 1.529(5) . ?
C15 H15A 0.9700 . ?
C15 H15B 0.9700 . ?
C17 H17 0.9800 . ?
C17 C18 1.529(5) . ?
C17 C24 1.523(4) . ?
C18 H18 0.9800 . ?
C18 C19 1.524(5) . ?
C19 H19A 0.9700 . ?
C19 H19B 0.9700 . ?
C19 C20 1.533(5) . ?
C20 H20A 0.9700 . ?
C20 H20B 0.9700 . ?
C20 C21 1.515(5) . ?
C21 C22 1.318(6) . ?
C21 C23 1.514(5) . ?
C22 H22A 0.99(5) . ?
C22 H22B 1.03(5) . ?
C23 H23 0.9800 . ?
C23 C24 1.558(5) . ?
C23 C27 1.553(5) . ?
C24 H24 0.9800 . ?
C24 C25 1.506(5) . ?
C25 C26 1.512(5) . ?
C25 C28 1.316(6) . ?
C26 H26A 0.9700 . ?
C26 H26B 0.9700 . ?
C26 C27 1.534(6) . ?
C27 H27A 0.9700 . ?
C27 H27B 0.9700 . ?
C28 H28A 1.02(4) . ?
C28 H28B 1.00(5) . ?

loop_
_geom_torsion_atom_site_label_1
_geom_torsion_atom_site_label_2
_geom_torsion_atom_site_label_3
_geom_torsion_atom_site_label_4
_geom_torsion
_geom_torsion_site_symmetry_1
_geom_torsion_site_symmetry_2
_geom_torsion_site_symmetry_3
_geom_torsion_site_symmetry_4
_geom_torsion_publ_flag
O2 C7 C8 N1 -42.2(5) . . . . ?
O2 C7 C8 C9 -165.8(3) . . . . ?
O2 C7 C8 C10 73.8(4) . . . . ?
O4 C17 C18 C10 -30.6(3) . . . . ?
O4 C17 C18 C19 -156.8(3) . . . . ?
O4 C17 C24 C23 -150.4(3) . . . . ?
O4 C17 C24 C25 88.3(4) . . . . ?
N1 C8 C9 O1 42.8(5) . . . . ?
N1 C8 C9 C1 -132.4(3) . . . . ?
N1 C8 C10 C11 -41.1(3) . . . . ?
N1 C8 C10 C16 -157.9(3) . . . . ?
N1 C8 C10 C18 83.3(3) . . . . ?
N1 C12 C13 C14 33.9(4) . . . . ?
C1 C2 C3 C4 1.2(5) . . . . ?
C1 C6 C7 O2 169.0(3) . . . . ?
C1 C6 C7 C8 -8.4(4) . . . . ?
C2 C1 C6 C5 0.6(5) . . . . ?
C2 C1 C6 C7 -177.4(3) . . . . ?
C2 C1 C9 O1 9.8(6) . . . . ?
C2 C1 C9 C8 -175.1(3) . . . . ?
C2 C3 C4 C5 0.7(6) . . . . ?
C3 C4 C5 C6 -1.9(6) . . . . ?
C4 C5 C6 C1 1.2(5) . . . . ?
C4 C5 C6 C7 178.8(3) . . . . ?
C5 C6 C7 O2 -8.8(6) . . . . ?
C5 C6 C7 C8 173.8(3) . . . . ?
C6 C1 C2 C3 -1.8(5) . . . . ?
C6 C1 C9 O1 -168.4(4) . . . . ?
C6 C1 C9 C8 6.7(4) . . . . ?
C6 C7 C8 N1 135.2(3) . . . . ?
C6 C7 C8 C9 11.6(3) . . . . ?
C6 C7 C8 C10 -108.7(3) . . . . ?
C7 C8 C9 O1 164.2(3) . . . . ?
C7 C8 C9 C1 -11.0(3) . . . . ?
C7 C8 C10 C11 -162.7(3) . . . . ?
C7 C8 C10 C16 80.5(4) . . . . ?
C7 C8 C10 C18 -38.3(4) . . . . ?
C8 N1 C12 C11 -11.2(3) . . . . ?
C8 N1 C12 C13 113.6(3) . . . . ?
C8 N1 C15 C14 -132.8(3) . . . . ?
C8 C10 C11 C12 34.8(3) . . . . ?
C8 C10 C16 O3 31.4(5) . . . . ?
C8 C10 C16 O4 -151.6(3) . . . . ?
C8 C10 C18 C17 159.2(3) . . . . ?
C8 C10 C18 C19 -76.6(4) . . . . ?
C9 C1 C2 C3 -179.8(3) . . . . ?
C9 C1 C6 C5 178.9(3) . . . . ?
C9 C1 C6 C7 1.0(4) . . . . ?
C9 C8 C10 C11 82.7(3) . . . . ?
C9 C8 C10 C16 -34.1(4) . . . . ?
C9 C8 C10 C18 -152.9(3) . . . . ?
C10 C8 C9 O1 -73.4(4) . . . . ?
C10 C8 C9 C1 111.4(3) . . . . ?
C10 C11 C12 N1 -15.9(3) . . . . ?
C10 C11 C12 C13 -132.0(3) . . . . ?
C10 C18 C19 C20 169.3(3) . . . . ?
C11 C10 C16 O3 -80.6(5) . . . . ?
C11 C10 C16 O4 96.4(3) . . . . ?
C11 C10 C18 C17 -84.1(3) . . . . ?
C11 C10 C18 C19 40.1(4) . . . . ?
C11 C12 C13 C14 150.1(3) . . . . ?
C12 N1 C8 C7 156.6(3) . . . . ?
C12 N1 C8 C9 -87.9(3) . . . . ?
C12 N1 C8 C10 33.5(3) . . . . ?
C12 N1 C15 C14 -6.2(4) . . . . ?
C12 C13 C14 C15 -37.6(4) . . . . ?
C13 C14 C15 N1 27.4(4) . . . . ?
C15 N1 C8 C7 -77.1(4) . . . . ?
C15 N1 C8 C9 38.4(4) . . . . ?
C15 N1 C8 C10 159.7(3) . . . . ?
C15 N1 C12 C11 -142.4(3) . . . . ?
C15 N1 C12 C13 -17.5(4) . . . . ?
C16 O4 C17 C18 16.3(4) . . . . ?
C16 O4 C17 C24 141.5(3) . . . . ?
C16 C10 C11 C12 156.8(3) . . . . ?
C16 C10 C18 C17 32.8(3) . . . . ?
C16 C10 C18 C19 157.0(3) . . . . ?
C17 O4 C16 O3 -176.9(3) . . . . ?
C17 O4 C16 C10 5.8(4) . . . . ?
C17 C18 C19 C20 -72.7(4) . . . . ?
C17 C24 C25 C26 166.4(3) . . . . ?
C17 C24 C25 C28 -7.5(6) . . . . ?
C18 C10 C11 C12 -90.6(3) . . . . ?
C18 C10 C16 O3 158.1(4) . . . . ?
C18 C10 C16 O4 -24.9(4) . . . . ?
C18 C17 C24 C23 -33.0(5) . . . . ?
C18 C17 C24 C25 -154.4(3) . . . . ?
C18 C19 C20 C21 55.5(5) . . . . ?
C19 C20 C21 C22 103.7(5) . . . . ?
C19 C20 C21 C23 -75.3(4) . . . . ?
C20 C21 C23 C24 90.2(4) . . . . ?
C20 C21 C23 C27 -153.8(3) . . . . ?
C21 C23 C24 C17 -42.6(5) . . . . ?
C21 C23 C24 C25 85.5(3) . . . . ?
C21 C23 C27 C26 -95.8(4) . . . . ?
C22 C21 C23 C24 -88.8(4) . . . . ?
C22 C21 C23 C27 27.3(6) . . . . ?
C23 C24 C25 C26 38.0(4) . . . . ?
C23 C24 C25 C28 -136.0(5) . . . . ?
C24 C17 C18 C10 -149.1(3) . . . . ?
C24 C17 C18 C19 84.7(4) . . . . ?
C24 C23 C27 C26 25.6(4) . . . . ?
C24 C25 C26 C27 -21.8(5) . . . . ?
C25 C26 C27 C23 -3.2(5) . . . . ?
C27 C23 C24 C17 -166.5(3) . . . . ?
C27 C23 C24 C25 -38.3(4) . . . . ?
C28 C25 C26 C27 152.3(4) . . . . ?
